data_4112958
loop_
_publ_author_name
'Eiko Ichikawa'
'Masato Suzuki'
'Kazuo Yabu'
'Matthias Albert'
'Motomu Kanai'
'Masakatsu Shibasaki'

_publ_section_title
;
 New Entries in Lewis Acid-Lewis Base Bifunctional Asymmetric Catalyst:
 Catalytic Enantioselective Reissert Reaction of Pyridine Derivatives
;
_journal_name_full 'Journal of the American Chemical Society'
_journal_page_first 11808
_journal_page_last 11809
_journal_paper_doi 10.1021/ja045966f
_journal_volume 126
_journal_year 2004
_chemical_formula_moiety 'C34 H22 O4 S2 '
_chemical_formula_sum 'C34 H22 O4 S2'
_chemical_formula_weight 558.67
_space_group_IT_number 4
_symmetry_cell_setting monoclinic
_symmetry_Int_Tables_number 4
_symmetry_space_group_name_Hall 'P 2yb'
_symmetry_space_group_name_H-M 'P 1 21 1'
_cell_angle_alpha 90
_cell_angle_beta 106.96(2)
_cell_angle_gamma 90
_cell_formula_units_Z 2
_cell_length_a 10.832(3)
_cell_length_b 11.866(3)
_cell_length_c 11.588(3)
_cell_measurement_reflns_used 7952
_cell_measurement_temperature 296.1
_cell_measurement_theta_max 27.4
_cell_measurement_theta_min 3.1
_cell_volume 1424.7(7)
_computing_cell_refinement PROCESS-AUTO
_computing_data_collection PROCESS-AUTO
_computing_data_reduction CrystalStructure
_computing_publication_material 'CrystalStructure 3.6.0'
_computing_structure_refinement CRYSTALS
_diffrn_detector_area_resol_mean 10.00
_diffrn_measured_fraction_theta_full 0.9627
_diffrn_measured_fraction_theta_max 0.9627
_diffrn_measurement_device_type 'Rigaku RAXIS-RAPID'
_diffrn_measurement_method \w
_diffrn_radiation_type 'Mo K\a'
_diffrn_radiation_wavelength 0.7107
_diffrn_reflns_av_R_equivalents 0.054
_diffrn_reflns_limit_h_max 13
_diffrn_reflns_limit_h_min -14
_diffrn_reflns_limit_k_max 15
_diffrn_reflns_limit_k_min -15
_diffrn_reflns_limit_l_max 14
_diffrn_reflns_limit_l_min -12
_diffrn_reflns_number 11619
_diffrn_reflns_theta_full 27.49
_diffrn_reflns_theta_max 27.49
_exptl_absorpt_coefficient_mu 0.224
_exptl_absorpt_correction_type none
_exptl_crystal_colour colorless
_exptl_crystal_density_diffrn 1.302
_exptl_crystal_description block
_exptl_crystal_F_000 580.00
_exptl_crystal_size_max 0.50
_exptl_crystal_size_mid 0.30
_exptl_crystal_size_min 0.20
_refine_diff_density_max 0.55
_refine_diff_density_min -0.46
_refine_ls_extinction_method none
_refine_ls_goodness_of_fit_ref 1.000
_refine_ls_hydrogen_treatment refall
_refine_ls_number_parameters 385
_refine_ls_number_reflns 4022
_refine_ls_R_factor_gt 0.0350
_refine_ls_shift/su_max 0.0010
_refine_ls_structure_factor_coef Fsqd
_refine_ls_weighting_details 'w = 1/[0.8540\s(Fo^2^)]/(4Fo^2^)'
_refine_ls_weighting_scheme calc
_refine_ls_wR_factor_ref 0.0740
_reflns_number_gt 4080
_reflns_number_total 11610
_reflns_threshold_expression F^2^>2.0\s(F^2^)
_cod_data_source_file ja045966fsi20040706_111246.cif
_cod_data_source_block '_040607MS2'
_cod_original_cell_volume 1424.6(6)
_cod_original_formula_sum 'C34 H22 O4 S2 '
_cod_database_code 4112958

loop_
_symmetry_equiv_pos_site_id
_symmetry_equiv_pos_as_xyz
1 +X,+Y,+Z
2 -X,1/2+Y,-Z

loop_
_atom_site_label
_atom_site_type_symbol
_atom_site_fract_x
_atom_site_fract_y
_atom_site_fract_z
_atom_site_U_iso_or_equiv
_atom_site_adp_type
_atom_site_occupancy
_atom_site_symmetry_multiplicity
_atom_site_calc_flag
_atom_site_refinement_flags
S(1) S 0.4898(1) 0.3737(1) 0.3149(1) 0.0576(4) Uani 1.00 1 d .
S(2) S -0.1707(1) -0.2528(2) 0.4250(1) 0.0814(6) Uani 1.00 1 d .
O(1) O -0.2017(3) -0.1323(4) 0.3889(4) 0.119(2) Uani 1.00 1 d .
O(2) O 0.6143(3) 0.4122(3) 0.4051(3) 0.077(1) Uani 1.00 1 d .
O(3) O 0.3861(3) 0.0835(3) 0.4527(2) 0.055(1) Uani 1.00 1 d .
O(5) O 0.0133(3) -0.0245(3) 0.4147(3) 0.057(1) Uani 1.00 1 d .
C(1) C 0.522(1) 0.1488(9) 0.0691(8) 0.160(5) Uani 1.00 1 d .
C(2) C 0.6461(7) 0.0815(7) 0.2478(9) 0.143(4) Uani 1.00 1 d .
C(4) C 0.1841(4) 0.0546(4) 0.2956(4) 0.036(1) Uani 1.00 1 d .
C(6) C 0.0867(4) -0.2170(4) 0.4223(4) 0.047(2) Uani 1.00 1 d .
C(7) C 0.2663(4) -0.1470(4) 0.3009(4) 0.040(2) Uani 1.00 1 d .
C(8) C 0.2854(4) 0.1227(4) 0.3605(4) 0.041(2) Uani 1.00 1 d .
C(9) C 0.2578(5) -0.2635(5) 0.3316(4) 0.048(2) Uani 1.00 1 d .
C(10) C 0.2886(4) 0.2392(4) 0.3349(4) 0.045(2) Uani 1.00 1 d .
C(11) C 0.1811(4) -0.0674(4) 0.3279(4) 0.040(2) Uani 1.00 1 d .
C(12) C 0.1863(5) 0.2852(4) 0.2471(4) 0.054(2) Uani 1.00 1 d .
C(13) C 0.0934(4) -0.1032(4) 0.3873(4) 0.044(2) Uani 1.00 1 d .
C(14) C 0.0837(4) 0.1024(4) 0.2013(4) 0.045(2) Uani 1.00 1 d .
C(15) C 0.5304(5) 0.2515(5) 0.2452(5) 0.055(2) Uani 1.00 1 d .
C(16) C 0.3619(4) -0.1171(4) 0.2463(4) 0.051(2) Uani 1.00 1 d .
C(18) C 0.0828(5) 0.2203(4) 0.1769(4) 0.051(2) Uani 1.00 1 d .
C(19) C 0.4000(4) 0.3119(4) 0.4075(4) 0.062(2) Uani 1.00 1 d .
C(20) C 0.3443(5) -0.3422(4) 0.3071(4) 0.060(2) Uani 1.00 1 d .
C(21) C 0.4460(4) -0.1959(5) 0.2234(4) 0.061(2) Uani 1.00 1 d .
C(23) C 0.1673(5) -0.2926(4) 0.3907(4) 0.054(2) Uani 1.00 1 d .
C(24) C 0.0029(4) -0.2541(4) 0.4972(4) 0.065(2) Uani 1.00 1 d .
C(25) C 0.4347(5) -0.3091(5) 0.2562(5) 0.067(2) Uani 1.00 1 d .
C(26) C -0.0170(4) 0.0351(4) 0.1255(4) 0.054(2) Uani 1.00 1 d .
C(27) C -0.0182(5) 0.2667(5) 0.0832(5) 0.071(2) Uani 1.00 1 d .
C(28) C -0.1125(5) 0.0840(6) 0.0340(4) 0.073(2) Uani 1.00 1 d .
C(29) C -0.1122(5) 0.2009(6) 0.0132(5) 0.089(2) Uani 1.00 1 d .
C(30) C -0.1788(5) -0.3306(7) 0.2892(5) 0.075(2) Uani 1.00 1 d .
C(31) C -0.1937(5) -0.4443(7) 0.2934(6) 0.086(3) Uani 1.00 1 d .
C(32) C 0.6074(6) 0.1713(6) 0.3105(6) 0.122(3) Uani 1.00 1 d .
C(33) C 0.4836(6) 0.2400(6) 0.1238(5) 0.104(3) Uani 1.00 1 d .
C(34) C 0.5999(9) 0.0740(8) 0.1279(9) 0.126(4) Uani 1.00 1 d .
C(35) C -0.1741(6) -0.2747(7) 0.1882(8) 0.123(3) Uani 1.00 1 d .
C(36) C -0.197(1) -0.452(1) 0.088(1) 0.179(6) Uani 1.00 1 d .
C(37) C -0.184(1) -0.339(1) 0.083(1) 0.193(6) Uani 1.00 1 d .
C(38) C -0.2043(6) -0.5063(7) 0.1888(9) 0.120(3) Uani 1.00 1 d .
H(1) H -0.1957 -0.4804 0.3660 0.103 Uiso 1.00 1 c R
H(2) H -0.1642 -0.1951 0.1910 0.147 Uiso 1.00 1 c R
H(3) H -0.2019 -0.4923 0.0157 0.217 Uiso 1.00 1 c R
H(4) H -0.1806 -0.3019 0.0114 0.234 Uiso 1.00 1 c R
H(5) H -0.2153 -0.5857 0.1854 0.142 Uiso 1.00 1 c R
H(6) H 0.3693 -0.0405 0.2253 0.061 Uiso 1.00 1 c R
H(7) H 0.3397 -0.4188 0.3293 0.071 Uiso 1.00 1 c R
H(8) H 0.5102 -0.1743 0.1868 0.077 Uiso 1.00 1 c R
H(9) H 0.1622 -0.3692 0.4128 0.061 Uiso 1.00 1 c R
H(10) H 0.4911 -0.3639 0.2395 0.080 Uiso 1.00 1 c R
H(11) H 0.1860 0.3640 0.2327 0.068 Uiso 1.00 1 c R
H(12) H -0.0184 -0.0438 0.1392 0.065 Uiso 1.00 1 c R
H(13) H -0.0207 0.3454 0.0678 0.083 Uiso 1.00 1 c R
H(14) H -0.1801 0.0394 -0.0159 0.084 Uiso 1.00 1 c R
H(15) H -0.1779 0.2331 -0.0515 0.100 Uiso 1.00 1 c R
H(16) H 0.4925 0.1385 -0.0159 0.198 Uiso 1.00 1 c R
H(17) H 0.7034 0.0270 0.2948 0.165 Uiso 1.00 1 c R
H(18) H 0.6355 0.1775 0.3959 0.133 Uiso 1.00 1 c R
H(19) H 0.4263 0.2944 0.0767 0.124 Uiso 1.00 1 c R
H(20) H 0.6275 0.0121 0.0897 0.165 Uiso 1.00 1 c R
H(21) H 0.0279 -0.3284 0.5248 0.080 Uiso 1.00 1 c R
H(22) H 0.0195 -0.2044 0.5643 0.080 Uiso 1.00 1 c R
H(23) H 0.3677 0.3699 0.4472 0.076 Uiso 1.00 1 c R
H(24) H 0.4564 0.2647 0.4659 0.076 Uiso 1.00 1 c R

loop_
_atom_site_aniso_label
_atom_site_aniso_U_11
_atom_site_aniso_U_22
_atom_site_aniso_U_33
_atom_site_aniso_U_12
_atom_site_aniso_U_13
_atom_site_aniso_U_23
S(1) 0.0678(9) 0.0411(9) 0.0674(8) -0.0065(7) 0.0254(8) -0.0008(7)
S(2) 0.078(1) 0.070(1) 0.116(1) -0.0109(9) 0.059(1) 0.003(1)
O(1) 0.077(3) 0.068(3) 0.227(5) 0.004(2) 0.066(3) 0.031(4)
O(2) 0.072(2) 0.072(3) 0.091(3) -0.034(2) 0.028(2) -0.035(2)
O(3) 0.046(2) 0.053(2) 0.055(2) -0.003(2) -0.000(2) 0.008(2)
O(5) 0.073(2) 0.033(2) 0.079(2) 0.010(2) 0.043(2) 0.003(2)
C(1) 0.23(1) 0.16(1) 0.109(7) 0.031(8) 0.073(7) -0.059(7)
C(2) 0.117(6) 0.098(7) 0.196(9) 0.046(5) 0.019(7) -0.036(7)
C(4) 0.041(3) 0.029(3) 0.042(3) 0.004(2) 0.019(3) 0.007(2)
C(6) 0.054(3) 0.037(4) 0.051(3) 0.003(3) 0.018(3) -0.001(3)
C(7) 0.036(3) 0.043(4) 0.037(3) -0.001(3) 0.006(2) 0.002(3)
C(8) 0.049(3) 0.031(3) 0.050(3) -0.006(3) 0.023(3) -0.005(3)
C(9) 0.049(3) 0.048(4) 0.043(3) -0.000(3) 0.007(3) -0.005(3)
C(10) 0.048(3) 0.043(3) 0.047(3) -0.002(3) 0.017(3) -0.000(3)
C(11) 0.035(3) 0.037(3) 0.042(3) 0.006(2) 0.004(2) 0.001(2)
C(12) 0.072(4) 0.038(4) 0.062(3) 0.004(3) 0.035(3) 0.011(3)
C(13) 0.049(3) 0.039(4) 0.044(3) 0.005(3) 0.011(3) 0.003(3)
C(14) 0.043(3) 0.048(4) 0.047(3) 0.006(3) 0.018(3) 0.003(3)
C(15) 0.054(3) 0.047(4) 0.058(3) -0.012(3) 0.008(3) -0.013(3)
C(16) 0.055(3) 0.042(4) 0.057(3) 0.002(3) 0.015(3) -0.006(3)
C(18) 0.051(3) 0.053(4) 0.053(3) 0.003(3) 0.021(3) 0.015(3)
C(19) 0.087(4) 0.047(3) 0.056(3) -0.010(3) 0.028(3) -0.002(3)
C(20) 0.068(4) 0.034(4) 0.075(4) 0.013(3) 0.018(3) -0.001(3)
C(21) 0.049(3) 0.069(4) 0.075(4) -0.000(3) 0.032(3) -0.013(3)
C(23) 0.062(3) 0.033(4) 0.058(3) -0.008(3) 0.002(3) 0.010(3)
C(24) 0.090(4) 0.053(4) 0.057(3) -0.008(3) 0.029(3) 0.003(3)
C(25) 0.076(4) 0.049(4) 0.077(4) 0.021(3) 0.023(3) -0.003(3)
C(26) 0.044(3) 0.066(4) 0.052(3) -0.006(3) 0.016(3) 0.008(3)
C(27) 0.066(4) 0.063(5) 0.079(4) 0.015(3) 0.014(3) 0.024(3)
C(28) 0.057(4) 0.097(5) 0.057(3) -0.010(4) 0.003(3) 0.013(4)
C(29) 0.059(4) 0.110(6) 0.083(4) 0.013(4) -0.002(3) 0.034(4)
C(30) 0.042(3) 0.113(6) 0.078(5) -0.002(4) 0.028(3) 0.029(5)
C(31) 0.069(4) 0.104(6) 0.085(6) -0.004(4) 0.024(4) 0.005(5)
C(32) 0.131(6) 0.105(6) 0.096(5) 0.051(5) -0.019(5) -0.031(5)
C(33) 0.119(5) 0.123(6) 0.068(4) 0.042(5) 0.027(4) -0.008(5)
C(34) 0.144(9) 0.091(8) 0.18(1) -0.020(6) 0.100(8) -0.049(7)
C(35) 0.099(5) 0.186(9) 0.083(5) -0.028(5) 0.023(4) 0.044(7)
C(36) 0.097(7) 0.38(2) 0.063(7) 0.02(1) 0.032(6) -0.01(1)
C(37) 0.120(8) 0.36(2) 0.099(9) -0.04(1) 0.040(6) 0.09(1)
C(38) 0.086(5) 0.150(8) 0.120(6) -0.007(5) 0.024(5) -0.057(7)

loop_
_atom_type_symbol
_atom_type_description
_atom_type_scat_dispersion_real
_atom_type_scat_dispersion_imag
_atom_type_scat_source
C C 0.003 0.002
;
International Tables for Crystallography
(1992, Vol. C, Tables 4.2.6.8 and 6.1.1.4)
;
H H 0.000 0.000
;
International Tables for Crystallography
(1992, Vol. C, Table 6.1.1.4)
;
O O 0.011 0.006
;
International Tables for Crystallography
(1992, Vol. C, Tables 4.2.6.8 and 6.1.1.4)
;
S S 0.125 0.123
;
International Tables for Crystallography
(1992, Vol. C, Tables 4.2.6.8 and 6.1.1.4)
;

loop_
_geom_angle_atom_site_label_1
_geom_angle_atom_site_label_2
_geom_angle_atom_site_label_3
_geom_angle
C(15) S(1) O(2) 105.7(2)
C(19) S(1) O(2) 103.8(2)
C(19) S(1) C(15) 100.8(3)
S(1) C(15) C(32) 121.1(4)
S(1) C(15) C(33) 119.1(4)
S(1) C(19) C(10) 112.3(3)
C(24) S(2) O(1) 104.7(2)
C(30) S(2) O(1) 107.1(3)
S(2) C(24) C(6) 116.8(3)
C(30) S(2) C(24) 100.2(2)
S(2) C(30) C(31) 116.9(5)
S(2) C(30) C(35) 119.8(6)
O(3) C(8) C(10) 115.6(4)
O(3) C(8) C(4) 123.3(4)
O(5) C(13) C(6) 119.5(4)
O(5) C(13) C(11) 118.4(4)
C(1) C(33) C(15) 119.0(6)
C(34) C(1) C(33) 122.8(8)
C(1) C(34) C(2) 119.9(9)
C(2) C(32) C(15) 118.1(6)
C(34) C(2) C(32) 120.3(7)
C(4) C(8) C(10) 121.1(4)
C(11) C(4) C(8) 119.8(4)
C(14) C(4) C(8) 119.5(4)
C(4) C(11) C(13) 119.1(4)
C(4) C(11) C(7) 121.7(4)
C(14) C(4) C(11) 120.8(4)
C(4) C(14) C(26) 121.9(4)
C(4) C(14) C(18) 120.3(4)
C(24) C(6) C(13) 122.5(5)
C(6) C(13) C(11) 122.1(5)
C(23) C(6) C(13) 117.1(5)
C(24) C(6) C(23) 120.3(4)
C(6) C(23) C(9) 124.2(5)
C(11) C(7) C(9) 119.6(4)
C(16) C(7) C(9) 117.6(5)
C(7) C(9) C(23) 117.7(5)
C(7) C(9) C(20) 119.6(5)
C(7) C(11) C(13) 119.2(4)
C(16) C(7) C(11) 122.9(5)
C(7) C(16) C(21) 121.8(5)
C(8) C(10) C(12) 118.5(4)
C(8) C(10) C(19) 120.1(4)
C(23) C(9) C(20) 122.6(5)
C(9) C(20) C(25) 120.5(5)
C(19) C(10) C(12) 121.4(4)
C(10) C(12) C(18) 122.9(4)
C(12) C(18) C(14) 117.6(4)
C(12) C(18) C(27) 122.7(5)
C(26) C(14) C(18) 117.8(4)
C(14) C(18) C(27) 119.6(4)
C(14) C(26) C(28) 120.4(5)
C(33) C(15) C(32) 119.7(6)
C(16) C(21) C(25) 118.5(5)
C(18) C(27) C(29) 121.1(5)
C(20) C(25) C(21) 122.0(5)
C(26) C(28) C(29) 120.6(5)
C(27) C(29) C(28) 120.4(5)
C(35) C(30) C(31) 123.3(7)
C(30) C(31) C(38) 118.2(7)
C(30) C(35) C(37) 117(1)
C(31) C(38) C(36) 119.2(9)
C(35) C(37) C(36) 118(1)
C(38) C(36) C(37) 122(1)
S(1) C(19) H(23) 109.4416
S(1) C(19) H(24) 108.5114
S(2) C(24) H(21) 108.4606
S(2) C(24) H(22) 107.0923
C(1) C(33) H(19) 120.3219
H(16) C(1) C(33) 121.4601
H(16) C(1) C(34) 115.7413
C(1) C(34) H(20) 122.5784
C(2) C(32) H(18) 122.5608
H(17) C(2) C(32) 117.2345
H(17) C(2) C(34) 122.4009
C(2) C(34) H(20) 117.5299
C(6) C(23) H(9) 117.4355
C(6) C(24) H(21) 107.8915
C(6) C(24) H(22) 106.9601
C(7) C(16) H(6) 118.9469
C(9) C(20) H(7) 119.3490
C(9) C(23) H(9) 118.3505
C(10) C(12) H(11) 118.6648
C(10) C(19) H(23) 109.4689
C(10) C(19) H(24) 107.5792
H(11) C(12) C(18) 118.4266
C(14) C(26) H(12) 119.5777
C(15) C(32) H(18) 119.3369
C(15) C(33) H(19) 120.6808
H(6) C(16) C(21) 119.2341
C(16) C(21) H(8) 120.7770
C(18) C(27) H(13) 120.0841
H(24) C(19) H(23) 109.4642
H(7) C(20) C(25) 120.1271
C(20) C(25) H(10) 119.0417
H(8) C(21) C(25) 120.6923
C(21) C(25) H(10) 118.9662
H(22) C(24) H(21) 109.4652
H(12) C(26) C(28) 120.0222
C(26) C(28) H(14) 120.4257
H(13) C(27) C(29) 118.7647
C(27) C(29) H(15) 120.1117
H(14) C(28) C(29) 118.9764
C(28) C(29) H(15) 119.4910
C(30) C(31) H(1) 120.8363
C(30) C(35) H(2) 119.2289
H(1) C(31) C(38) 120.9643
C(31) C(38) H(5) 122.5185
H(2) C(35) C(37) 122.9703
C(35) C(37) H(4) 119.3935
C(36) C(37) H(4) 121.7032
H(3) C(36) C(37) 116.5847
C(36) C(38) H(5) 118.2940
H(3) C(36) C(38) 120.8327

loop_
_geom_bond_atom_site_label_1
_geom_bond_atom_site_label_2
_geom_bond_distance
S(1) O(2) 1.516(3)
S(1) C(15) 1.777(6)
S(1) C(19) 1.801(5)
S(2) O(1) 1.500(5)
S(2) C(24) 1.822(4)
S(2) C(30) 1.804(7)
O(3) C(8) 1.367(5)
O(5) C(13) 1.374(6)
C(1) C(33) 1.38(1)
C(1) C(34) 1.28(1)
C(2) C(32) 1.42(1)
C(2) C(34) 1.34(1)
C(4) C(8) 1.392(6)
C(4) C(11) 1.499(6)
C(4) C(14) 1.416(6)
C(6) C(13) 1.418(7)
C(6) C(23) 1.374(7)
C(6) C(24) 1.494(8)
C(7) C(9) 1.436(7)
C(7) C(11) 1.418(7)
C(7) C(16) 1.408(7)
C(8) C(10) 1.417(7)
C(9) C(20) 1.409(8)
C(9) C(23) 1.394(8)
C(10) C(12) 1.379(6)
C(10) C(19) 1.522(6)
C(11) C(13) 1.391(7)
C(12) C(18) 1.407(6)
C(14) C(18) 1.427(7)
C(14) C(26) 1.428(6)
C(15) C(32) 1.344(8)
C(15) C(33) 1.356(8)
C(16) C(21) 1.384(7)
C(18) C(27) 1.409(6)
C(20) C(25) 1.341(9)
C(21) C(25) 1.411(8)
C(26) C(28) 1.375(6)
C(27) C(29) 1.350(7)
C(28) C(29) 1.408(9)
C(30) C(31) 1.36(1)
C(30) C(35) 1.36(1)
C(31) C(38) 1.39(1)
C(35) C(37) 1.41(2)
C(36) C(37) 1.35(2)
C(36) C(38) 1.36(2)
C(1) H(16) 0.9500
C(2) H(17) 0.9500
C(12) H(11) 0.9499
C(16) H(6) 0.9500
C(19) H(23) 0.9500
C(19) H(24) 0.9501
C(20) H(7) 0.9500
C(21) H(8) 0.9500
C(23) H(9) 0.9500
C(24) H(21) 0.9500
C(24) H(22) 0.9500
C(25) H(10) 0.9501
C(26) H(12) 0.9500
C(27) H(13) 0.9499
C(28) H(14) 0.9500
C(29) H(15) 0.9500
C(31) H(1) 0.9500
C(32) H(18) 0.9500
C(33) H(19) 0.9500
C(34) H(20) 0.9500
C(35) H(2) 0.9500
C(36) H(3) 0.9500
C(37) H(4) 0.9500
C(38) H(5) 0.9500
H(15) C(29) 0.9500

loop_
_geom_contact_atom_site_label_1
_geom_contact_atom_site_label_2
_geom_contact_distance
_geom_contact_site_symmetry_2
S(1) C(10) 2.764(5) .
S(1) C(12) 3.320(5) .
S(1) C(32) 2.726(7) .
S(1) C(33) 2.710(7) .
S(2) O(5) 3.386(4) .
S(2) C(6) 2.830(5) .
S(2) C(8) 3.421(5) 54602
S(2) C(10) 3.384(5) 54602
S(2) C(13) 3.501(5) .
S(2) C(31) 2.707(8) .
S(2) C(35) 2.746(9) .
O(1) O(5) 2.596(5) .
O(1) C(2) 3.203(9) 45501
O(1) C(6) 3.196(6) .
O(1) C(13) 3.221(6) .
O(1) C(24) 2.637(6) .
O(1) C(30) 2.664(9) .
O(1) C(35) 2.96(1) .
O(2) O(3) 2.618(4) 65602
O(2) C(7) 3.347(5) 65602
O(2) C(11) 3.247(5) 65602
O(2) C(13) 3.377(5) 65602
O(2) C(15) 2.629(6) .
O(2) C(19) 2.616(6) .
O(2) C(31) 3.236(8) 66501
O(2) C(32) 3.054(8) .
O(3) O(2) 2.618(4) 64602
O(3) C(4) 2.428(4) .
O(3) C(7) 3.306(5) .
O(3) C(10) 2.356(5) .
O(3) C(11) 2.891(5) .
O(3) C(16) 3.331(6) .
O(3) C(19) 2.772(6) .
O(3) C(20) 3.508(5) 65602
O(3) C(25) 3.598(6) 65602
O(3) C(32) 3.442(8) .
O(5) C(4) 2.775(6) .
O(5) C(6) 2.412(6) .
O(5) C(11) 2.375(6) .
O(5) C(14) 3.173(6) .
O(5) C(24) 2.900(6) .
O(5) C(24) 3.387(6) 55602
O(5) C(26) 3.347(6) .
O(5) C(31) 3.509(7) 55602
C(1) C(2) 2.26(1) .
C(1) C(15) 2.36(1) .
C(1) C(32) 2.69(1) .
C(1) C(37) 3.58(2) 55502
C(2) O(1) 3.203(9) 65501
C(2) C(15) 2.37(1) .
C(2) C(33) 2.69(1) .
C(4) C(7) 2.548(7) .
C(4) C(10) 2.446(6) .
C(4) C(12) 2.794(6) .
C(4) C(13) 2.492(7) .
C(4) C(16) 2.972(7) .
C(4) C(18) 2.466(6) .
C(4) C(26) 2.486(5) .
C(6) C(7) 2.838(7) .
C(6) C(9) 2.446(8) .
C(6) C(11) 2.459(7) .
C(6) C(30) 3.143(7) .
C(6) C(35) 3.366(8) .
C(7) O(2) 3.347(5) 64602
C(7) C(8) 3.268(7) .
C(7) C(13) 2.423(7) .
C(7) C(14) 3.560(7) .
C(7) C(20) 2.459(7) .
C(7) C(21) 2.440(7) .
C(7) C(23) 2.423(7) .
C(7) C(25) 2.801(8) .
C(8) S(2) 3.421(5) 55602
C(8) C(11) 2.502(6) .
C(8) C(12) 2.403(6) .
C(8) C(13) 3.461(7) .
C(8) C(14) 2.425(5) .
C(8) C(16) 3.342(7) .
C(8) C(18) 2.821(6) .
C(8) C(19) 2.547(7) .
C(9) C(11) 2.466(7) .
C(9) C(13) 2.806(7) .
C(9) C(16) 2.432(7) .
C(9) C(21) 2.804(8) .
C(9) C(25) 2.388(8) .
C(10) S(2) 3.384(5) 55602
C(10) C(14) 2.820(6) .
C(10) C(15) 3.090(7) .
C(10) C(18) 2.448(6) .
C(11) O(2) 3.247(5) 64602
C(11) C(14) 2.534(6) .
C(11) C(16) 2.482(7) .
C(11) C(23) 2.785(7) .
C(11) C(26) 2.941(6) .
C(12) C(14) 2.424(7) .
C(12) C(19) 2.531(6) .
C(12) C(27) 2.472(6) .
C(13) O(2) 3.377(5) 64602
C(13) C(14) 3.236(7) .
C(13) C(23) 2.382(7) .
C(13) C(24) 2.553(7) .
C(13) C(26) 3.348(6) .
C(14) C(27) 2.452(7) .
C(14) C(28) 2.433(6) .
C(14) C(29) 2.815(7) .
C(15) C(19) 2.756(8) .
C(15) C(34) 2.73(1) .
C(16) C(20) 2.784(7) .
C(16) C(25) 2.403(8) .
C(18) C(26) 2.445(7) .
C(18) C(28) 2.791(7) .
C(18) C(29) 2.403(6) .
C(18) C(37) 3.56(2) 55502
C(19) C(32) 3.251(9) .
C(20) O(3) 3.508(5) 64602
C(20) C(21) 2.407(8) .
C(20) C(23) 2.458(8) .
C(23) C(24) 2.487(8) .
C(24) O(5) 3.387(6) 54602
C(24) C(30) 2.783(7) .
C(24) C(31) 3.503(8) .
C(24) C(35) 3.543(9) .
C(25) O(3) 3.598(5) 64602
C(26) C(27) 2.791(7) .
C(26) C(29) 2.418(8) .
C(27) C(28) 2.393(8) .
C(27) C(37) 3.54(2) 55502
C(28) C(34) 3.59(1) 45501
C(30) C(36) 2.70(2) .
C(30) C(37) 2.38(2) .
C(30) C(38) 2.36(1) .
C(31) O(2) 3.236(8) 44501
C(31) O(5) 3.509(7) 54602
C(31) C(35) 2.39(1) .
C(31) C(36) 2.38(2) .
C(31) C(37) 2.77(2) .
C(32) C(33) 2.334(8) .
C(32) C(34) 2.39(1) .
C(33) C(34) 2.33(1) .
C(33) C(37) 3.55(1) 55502
C(34) C(28) 3.59(1) 65501
C(35) C(36) 2.38(2) .
C(35) C(38) 2.77(1) .
C(37) C(1) 3.58(2) 54502
C(37) C(18) 3.56(2) 54502
C(37) C(27) 3.54(2) 54502
C(37) C(33) 3.55(1) 54502
C(37) C(38) 2.38(2) .
S(1) H(7) 2.9817 56501
S(1) H(10) 3.2355 56501
S(1) H(11) 3.1488 .
S(1) H(18) 2.8159 .
S(1) H(19) 2.8048 .
S(1) H(23) 2.2988 .
S(1) H(24) 2.2874 .
S(2) H(1) 2.7794 .
S(2) H(2) 2.8176 .
S(2) H(21) 2.3062 .
S(2) H(22) 2.2891 .
S(2) H(23) 3.2723 54602
O(1) H(2) 2.5542 .
O(1) H(8) 3.3474 45501
O(1) H(17) 2.2733 45501
O(1) H(21) 3.4341 .
O(1) H(22) 2.7861 .
O(1) H(23) 2.9714 54602
O(2) H(1) 2.5705 66501
O(2) H(5) 3.5532 66501
O(2) H(7) 3.4810 56501
O(2) H(10) 3.3208 56501
O(2) H(18) 2.7988 .
O(2) H(23) 2.8963 .
O(2) H(24) 2.6807 .
O(3) H(1) 3.4307 55602
O(3) H(6) 2.9773 .
O(3) H(7) 3.2904 65602
O(3) H(10) 3.4801 65602
O(3) H(18) 3.1644 .
O(3) H(23) 3.4033 .
O(3) H(24) 2.2712 .
O(5) H(1) 2.7764 55602
O(5) H(2) 3.4067 .
O(5) H(12) 3.1179 .
O(5) H(17) 3.2940 45501
O(5) H(21) 2.5075 55602
O(5) H(22) 2.7386 .
C(1) H(4) 3.5897 55502
C(1) H(6) 3.5798 .
C(1) H(8) 3.5654 65502
C(1) H(10) 3.5396 65502
C(1) H(17) 3.1290 .
C(1) H(19) 2.0308 .
C(1) H(20) 1.9581 .
C(2) H(6) 3.2713 .
C(2) H(8) 3.3571 .
C(2) H(16) 3.0973 .
C(2) H(18) 2.0907 .
C(2) H(20) 1.9644 .
C(4) H(6) 2.6297 .
C(4) H(12) 2.6718 .
C(6) H(2) 3.2233 .
C(6) H(9) 1.9979 .
C(6) H(18) 3.3703 64602
C(6) H(21) 2.0013 .
C(6) H(22) 1.9902 .
C(7) H(6) 2.0442 .
C(7) H(7) 3.3148 .
C(7) H(8) 3.2976 .
C(7) H(9) 3.2797 .
C(7) H(12) 3.3394 .
C(7) H(15) 3.1111 54502
C(7) H(24) 3.5607 64602
C(8) H(6) 2.8033 .
C(8) H(11) 3.2592 .
C(8) H(23) 3.1448 .
C(8) H(24) 2.5392 .
C(9) H(6) 3.2921 .
C(9) H(7) 2.0492 .
C(9) H(9) 2.0258 .
C(9) H(10) 3.2430 .
C(9) H(15) 3.1054 54502
C(9) H(18) 3.1097 64602
C(9) H(24) 3.3106 64602
C(10) H(11) 2.0152 .
C(10) H(23) 2.0453 .
C(10) H(24) 2.0231 .
C(11) H(6) 2.6619 .
C(11) H(12) 2.6021 .
C(12) H(4) 3.1525 55502
C(12) H(13) 2.6712 .
C(12) H(22) 3.5490 55602
C(12) H(23) 2.7549 .
C(12) H(24) 3.2744 .
C(13) H(1) 3.1109 55602
C(13) H(2) 3.2325 .
C(13) H(9) 3.2361 .
C(13) H(12) 2.8628 .
C(13) H(21) 3.2932 .
C(13) H(22) 2.6932 .
C(14) H(3) 3.3324 55502
C(14) H(4) 3.1583 55502
C(14) H(6) 3.4666 .
C(14) H(11) 3.2808 .
C(14) H(12) 2.0695 .
C(14) H(13) 3.3114 .
C(14) H(14) 3.2955 .
C(15) H(5) 3.5932 66501
C(15) H(16) 3.2239 .
C(15) H(17) 3.2103 .
C(15) H(18) 1.9896 .
C(15) H(19) 2.0140 .
C(15) H(24) 2.8994 .
C(16) H(3) 3.3684 55502
C(16) H(8) 2.0405 .
C(16) H(10) 3.2565 .
C(16) H(15) 3.0992 54502
C(18) H(4) 2.7016 55502
C(18) H(11) 2.0385 .
C(18) H(12) 3.3058 .
C(18) H(13) 2.0568 .
C(18) H(15) 3.2618 .
C(18) H(22) 3.5996 55602
C(19) H(7) 3.3336 56501
C(19) H(11) 2.6685 .
C(19) H(18) 3.0446 .
C(20) H(8) 3.2579 .
C(20) H(9) 2.6272 .
C(20) H(10) 1.9846 .
C(20) H(15) 3.1155 54502
C(20) H(18) 3.3918 64602
C(20) H(24) 3.1423 64602
C(21) H(6) 2.0254 .
C(21) H(7) 3.2645 .
C(21) H(10) 2.0478 .
C(21) H(15) 3.1202 54502
C(21) H(16) 3.3198 64502
C(21) H(24) 3.4754 64602
C(23) H(7) 2.6477 .
C(23) H(18) 2.7784 64602
C(23) H(21) 2.4990 .
C(23) H(22) 3.0961 .
C(24) H(1) 3.4992 .
C(24) H(2) 3.5516 .
C(24) H(9) 2.6042 .
C(25) H(6) 3.2622 .
C(25) H(7) 1.9951 .
C(25) H(8) 2.0648 .
C(25) H(15) 3.1249 54502
C(25) H(16) 3.1697 64502
C(25) H(24) 3.2111 64602
C(26) H(2) 3.3596 .
C(26) H(3) 3.2667 55502
C(26) H(4) 3.5804 55502
C(26) H(13) 3.2833 54502
C(26) H(14) 2.0292 .
C(26) H(15) 3.2674 .
C(27) H(3) 3.4416 56501
C(27) H(4) 2.8062 55502
C(27) H(5) 3.2411 56501
C(27) H(11) 2.6448 .
C(27) H(12) 3.5290 55502
C(27) H(14) 3.2383 .
C(27) H(15) 2.0026 .
C(28) H(12) 2.0252 .
C(28) H(13) 3.2458 .
C(28) H(13) 3.5330 54502
C(28) H(15) 2.0496 .
C(28) H(20) 3.1833 45501
C(29) H(4) 3.2663 55502
C(29) H(5) 3.5972 56501
C(29) H(12) 3.2755 .
C(29) H(13) 1.9894 .
C(29) H(14) 2.0445 .
C(30) H(1) 2.0201 .
C(30) H(2) 2.0023 .
C(30) H(4) 3.2316 .
C(30) H(5) 3.2389 .
C(30) H(9) 3.5800 .
C(30) H(10) 3.4739 45501
C(30) H(21) 2.9837 .
C(31) H(2) 3.2361 .
C(31) H(3) 3.2433 .
C(31) H(5) 2.0657 .
C(31) H(10) 3.4221 45501
C(31) H(21) 3.3297 .
C(32) H(6) 3.5293 .
C(32) H(9) 3.4749 65602
C(32) H(17) 2.0381 .
C(32) H(19) 3.1965 .
C(32) H(20) 3.2382 .
C(32) H(24) 2.9777 .
C(33) H(4) 3.2361 55502
C(33) H(16) 2.0418 .
C(33) H(18) 3.1899 .
C(33) H(20) 3.2025 .
C(34) H(6) 3.3180 .
C(34) H(8) 3.2366 .
C(34) H(14) 3.3080 65501
C(34) H(16) 1.8925 .
C(34) H(17) 2.0114 .
C(34) H(18) 3.2563 .
C(34) H(19) 3.1743 .
C(35) H(1) 3.2462 .
C(35) H(3) 3.2248 .
C(35) H(4) 2.0551 .
C(35) H(12) 3.3518 .
C(35) H(16) 3.5955 54502
C(35) H(19) 3.5597 54502
C(36) H(1) 3.2395 .
C(36) H(2) 3.2536 .
C(36) H(4) 2.0169 .
C(36) H(5) 1.9955 .
C(36) H(13) 3.1226 54501
C(36) H(16) 3.2452 54502
C(37) H(2) 2.0897 .
C(37) H(3) 1.9667 .
C(37) H(5) 3.2145 .
C(37) H(16) 3.2167 54502
C(37) H(19) 3.1629 54502
C(38) H(1) 2.0509 .
C(38) H(3) 2.0203 .
C(38) H(4) 3.2380 .
C(38) H(13) 3.2635 54501
H(1) O(2) 2.5705 44501
H(1) O(3) 3.4307 54602
H(1) O(5) 2.7764 54602
H(1) C(13) 3.1109 54602
H(3) C(14) 3.3324 54502
H(3) C(16) 3.3684 54502
H(3) C(26) 3.2667 54502
H(3) C(27) 3.4416 54501
H(4) C(1) 3.5897 54502
H(4) C(12) 3.1525 54502
H(4) C(14) 3.1583 54502
H(4) C(18) 2.7016 54502
H(4) C(26) 3.5804 54502
H(4) C(27) 2.8062 54502
H(4) C(29) 3.2663 54502
H(4) C(33) 3.2361 54502
H(5) O(2) 3.5532 44501
H(5) C(15) 3.5932 44501
H(5) C(27) 3.2411 54501
H(5) C(29) 3.5972 54501
H(7) S(1) 2.9817 54501
H(7) O(2) 3.4810 54501
H(7) O(3) 3.2904 64602
H(7) C(19) 3.3336 54501
H(8) O(1) 3.3474 65501
H(8) C(1) 3.5654 64502
H(9) C(32) 3.4749 64602
H(10) S(1) 3.2355 54501
H(10) O(2) 3.3208 54501
H(10) O(3) 3.4801 64602
H(10) C(1) 3.5396 64502
H(10) C(30) 3.4739 65501
H(10) C(31) 3.4221 65501
H(12) C(27) 3.5290 54502
H(13) C(26) 3.2833 55502
H(13) C(28) 3.5330 55502
H(13) C(36) 3.1226 56501
H(13) C(38) 3.2635 56501
H(14) C(34) 3.3080 45501
H(15) C(7) 3.1111 55502
H(15) C(9) 3.1054 55502
H(15) C(16) 3.0992 55502
H(15) C(18) 3.2618 .
H(15) C(20) 3.1155 55502
H(15) C(21) 3.1202 55502
H(15) C(25) 3.1249 55502
H(15) C(26) 3.2674 .
H(15) C(27) 2.0026 .
H(15) C(28) 2.0496 .
H(16) C(21) 3.3198 65502
H(16) C(25) 3.1697 65502
H(16) C(35) 3.5955 55502
H(16) C(36) 3.2452 55502
H(16) C(37) 3.2167 55502
H(17) O(1) 2.2733 65501
H(17) O(5) 3.2940 65501
H(18) C(6) 3.3703 65602
H(18) C(9) 3.1097 65602
H(18) C(20) 3.3918 65602
H(18) C(23) 2.7784 65602
H(19) C(35) 3.5597 55502
H(19) C(37) 3.1629 55502
H(20) C(28) 3.1833 65501
H(21) O(5) 2.5075 54602
H(22) C(12) 3.5490 54602
H(22) C(18) 3.5996 54602
H(23) S(2) 3.2723 55602
H(23) O(1) 2.9714 55602
H(24) C(7) 3.5607 65602
H(24) C(9) 3.3106 65602
H(24) C(20) 3.1423 65602
H(24) C(21) 3.4754 65602
H(24) C(25) 3.2111 65602

loop_
_geom_torsion_atom_site_label_1
_geom_torsion_atom_site_label_2
_geom_torsion_atom_site_label_3
_geom_torsion_atom_site_label_4
_geom_torsion
O(2) S(1) C(15) C(32) 43.7(6)
O(2) S(1) C(15) C(33) -135.7(5)
C(19) S(1) C(15) C(32) -64.1(5)
C(19) S(1) C(15) C(33) 116.5(5)
O(2) S(1) C(19) C(10) -164.1(3)
C(15) S(1) C(19) C(10) -54.8(3)
O(1) S(2) C(24) C(6) -60.0(4)
C(30) S(2) C(24) C(6) 50.9(4)
O(1) S(2) C(30) C(31) -160.3(4)
O(1) S(2) C(30) C(35) 17.7(5)
C(24) S(2) C(30) C(31) 90.8(4)
C(24) S(2) C(30) C(35) -91.2(4)
C(34) C(1) C(33) C(15) 0(1)
C(33) C(1) C(34) C(2) 0(1)
C(34) C(2) C(32) C(15) -4(1)
C(32) C(2) C(34) C(1) 1(1)
C(11) C(4) C(8) O(3) 1.3(8)
C(11) C(4) C(8) C(10) -177.7(5)
C(14) C(4) C(8) O(3) -179.9(3)
C(14) C(4) C(8) C(10) 1.0(8)
C(8) C(4) C(11) C(7) -72.9(6)
C(8) C(4) C(11) C(13) 106.3(5)
C(14) C(4) C(11) C(7) 108.4(5)
C(14) C(4) C(11) C(13) -72.5(6)
C(8) C(4) C(14) C(18) -3.2(7)
C(8) C(4) C(14) C(26) 174.9(5)
C(11) C(4) C(14) C(18) 175.5(5)
C(11) C(4) C(14) C(26) -6.4(8)
C(23) C(6) C(13) O(5) 178.8(4)
C(23) C(6) C(13) C(11) -2.6(6)
C(24) C(6) C(13) O(5) -5.1(6)
C(24) C(6) C(13) C(11) 173.4(4)
C(13) C(6) C(23) C(9) 2.8(6)
C(24) C(6) C(23) C(9) -173.3(4)
C(13) C(6) C(24) S(2) 70.6(5)
C(23) C(6) C(24) S(2) -113.5(4)
C(11) C(7) C(9) C(20) -178.7(4)
C(11) C(7) C(9) C(23) -2.0(5)
C(16) C(7) C(9) C(20) 0.4(6)
C(16) C(7) C(9) C(23) 177.1(4)
C(9) C(7) C(11) C(4) -178.7(3)
C(9) C(7) C(11) C(13) 2.1(5)
C(16) C(7) C(11) C(4) 2.3(6)
C(16) C(7) C(11) C(13) -176.9(4)
C(9) C(7) C(16) C(21) -0.5(6)
C(11) C(7) C(16) C(21) 178.5(4)
O(3) C(8) C(10) C(12) -176.6(5)
O(3) C(8) C(10) C(19) 0.6(7)
C(4) C(8) C(10) C(12) 2.5(8)
C(4) C(8) C(10) C(19) 179.7(5)
C(7) C(9) C(20) C(25) 0.4(6)
C(23) C(9) C(20) C(25) -176.2(4)
C(7) C(9) C(23) C(6) -0.6(6)
C(20) C(9) C(23) C(6) 176.0(4)
C(8) C(10) C(12) C(18) -4.0(8)
C(19) C(10) C(12) C(18) 178.9(5)
C(8) C(10) C(19) S(1) 118.5(4)
C(12) C(10) C(19) S(1) -64.4(6)
C(4) C(11) C(13) O(5) -0.4(5)
C(4) C(11) C(13) C(6) -179.0(4)
C(7) C(11) C(13) O(5) 178.8(3)
C(7) C(11) C(13) C(6) 0.2(5)
C(10) C(12) C(18) C(14) 1.9(8)
C(10) C(12) C(18) C(27) -176.7(6)
C(4) C(14) C(18) C(12) 1.8(8)
C(4) C(14) C(18) C(27) -179.6(5)
C(26) C(14) C(18) C(12) -176.3(5)
C(26) C(14) C(18) C(27) 2.3(8)
C(4) C(14) C(26) C(28) -179.5(5)
C(18) C(14) C(26) C(28) -1.4(8)
S(1) C(15) C(32) C(2) -173.9(6)
C(33) C(15) C(32) C(2) 5(1)
S(1) C(15) C(33) C(1) 175.7(7)
C(32) C(15) C(33) C(1) -3(1)
C(7) C(16) C(21) C(25) -0.1(5)
C(12) C(18) C(27) C(29) 176.3(6)
C(14) C(18) C(27) C(29) -2.2(9)
C(9) C(20) C(25) C(21) -1.0(7)
C(16) C(21) C(25) C(20) 0.9(7)
C(14) C(26) C(28) C(29) 0.3(8)
C(18) C(27) C(29) C(28) 1(1)
C(26) C(28) C(29) C(27) -0.2(7)
S(2) C(30) C(31) C(38) 178.1(5)
C(35) C(30) C(31) C(38) 0.1(6)
S(2) C(30) C(35) C(37) -178.6(7)
C(31) C(30) C(35) C(37) 0(1)
C(30) C(31) C(38) C(36) 1(1)
C(30) C(35) C(37) C(36) 0(1)
C(38) C(36) C(37) C(35) 1(1)
C(37) C(36) C(38) C(31) -2(1)
